data_7007447
loop_
_publ_author_name
'Yue, Nancy L. S.'
'Jennings, Michael C.'
'Puddephatt, Richard J.'

_publ_section_title
;
 Ring-opening polymerization of coordination complexes: silver(I)
 complexes with bis(amidopyridine) ligands derived from thiophene.
;
_journal_issue 32
_journal_name_full 'Dalton transactions (Cambridge, England : 2003)'
_journal_page_first 3886
_journal_page_last 3893
_journal_paper_doi 10.1039/b605340h
_journal_year 2006
_chemical_formula_sum 'C18 H16 N4 O2 S'
_chemical_formula_weight 352.41
_chemical_name_systematic
;
?
;
_space_group_IT_number 1
_symmetry_cell_setting triclinic
_symmetry_space_group_name_Hall 'P 1'
_symmetry_space_group_name_H-M 'P 1'
_atom_sites_solution_hydrogens geom
_atom_sites_solution_primary direct
_atom_sites_solution_secondary difmap
_audit_creation_method SHELXL-97
_cell_angle_alpha 102.253(8)
_cell_angle_beta 91.961(9)
_cell_angle_gamma 109.728(8)
_cell_formula_units_Z 1
_cell_length_a 6.0773(8)
_cell_length_b 7.3465(10)
_cell_length_c 9.7829(16)
_cell_measurement_reflns_used 852
_cell_measurement_temperature 150(2)
_cell_measurement_theta_max 27.48
_cell_measurement_theta_min 1.70
_cell_volume 399.10(10)
_computing_cell_refinement 'DENZO-SMN (Otwinowski & Minor, 1997)'
_computing_data_collection 'COLLECT (Nonius, 1997-2001)'
_computing_data_reduction DENZO-SMN
_computing_molecular_graphics 'SHELXTL/PC (Sheldrick, 2001)'
_computing_publication_material SHELXTL/PC
_computing_structure_refinement 'SHELXL-97 (Sheldrick, 1997)'
_computing_structure_solution 'SHELXS-97 (Sheldrick, 1997)'
_diffrn_ambient_temperature 150(2)
_diffrn_measured_fraction_theta_full 0.984
_diffrn_measured_fraction_theta_max 0.984
_diffrn_measurement_device_type 'Nonius Kappa-CCD'
_diffrn_measurement_method '\f scans, and \w scans with \k offsets'
_diffrn_radiation_monochromator graphite
_diffrn_radiation_source 'fine-focus sealed tube'
_diffrn_radiation_type MoK\a
_diffrn_radiation_wavelength 0.71073
_diffrn_reflns_av_R_equivalents 0.0460
_diffrn_reflns_av_sigmaI/netI 0.0464
_diffrn_reflns_limit_h_max 6
_diffrn_reflns_limit_h_min -7
_diffrn_reflns_limit_k_max 8
_diffrn_reflns_limit_k_min -8
_diffrn_reflns_limit_l_max 9
_diffrn_reflns_limit_l_min -11
_diffrn_reflns_number 3205
_diffrn_reflns_theta_full 25.01
_diffrn_reflns_theta_max 25.01
_diffrn_reflns_theta_min 3.03
_diffrn_standards_number 0
_exptl_absorpt_coefficient_mu 0.224
_exptl_absorpt_correction_T_max 0.9780
_exptl_absorpt_correction_T_min 0.8637
_exptl_absorpt_correction_type multi-scan
_exptl_absorpt_process_details 'DENZO-SMN (Otwinowski & Minor, 1997)'
_exptl_crystal_colour colourless
_exptl_crystal_density_diffrn 1.466
_exptl_crystal_density_method 'not measured'
_exptl_crystal_description petal
_exptl_crystal_F_000 184
_exptl_crystal_size_max 0.68
_exptl_crystal_size_mid 0.30
_exptl_crystal_size_min 0.10
_refine_diff_density_max 0.280
_refine_diff_density_min -0.272
_refine_diff_density_rms 0.055
_refine_ls_abs_structure_details 'Flack H D (1983), Acta Cryst. A39, 876-881'
_refine_ls_abs_structure_Flack -0.19(13)
_refine_ls_extinction_method none
_refine_ls_goodness_of_fit_ref 1.136
_refine_ls_hydrogen_treatment constr
_refine_ls_matrix_type full
_refine_ls_number_parameters 226
_refine_ls_number_reflns 1870
_refine_ls_number_restraints 3
_refine_ls_restrained_S_all 1.134
_refine_ls_R_factor_all 0.0474
_refine_ls_R_factor_gt 0.0435
_refine_ls_shift/su_max 0.000
_refine_ls_shift/su_mean 0.000
_refine_ls_structure_factor_coef Fsqd
_refine_ls_weighting_details 'calc w=1/[\s^2^(Fo^2^)+(0.0265P)^2^+0.4921P] where P=(Fo^2^+2Fc^2^)/3'
_refine_ls_weighting_scheme calc
_refine_ls_wR_factor_gt 0.1063
_refine_ls_wR_factor_ref 0.1084
_reflns_number_gt 1761
_reflns_number_total 1870
_reflns_threshold_expression I>2\s(I)
_cod_data_source_file b605340h.txt
_cod_data_source_block 7
_cod_depositor_comments
;
The following automatic conversions were performed:
'_symmetry_cell_setting' value 'Triclinic' changed to 'triclinic'
according to '/home/saulius/struct/CIF-dictionaries/cif_core.dic'
dictionary named 'cif_core.dic' version 2.4.1 from 2010-06-29.

Automatic conversion script
Id: cif_fix_enum 1527 2010-12-29 10:47:43Z saulius 
;
_cod_original_sg_symbol_H-M P1
_cod_database_code 7007447

loop_
_symmetry_equiv_pos_as_xyz
'x, y, z'

loop_
_atom_site_label
_atom_site_type_symbol
_atom_site_fract_x
_atom_site_fract_y
_atom_site_fract_z
_atom_site_U_iso_or_equiv
_atom_site_adp_type
_atom_site_occupancy
_atom_site_symmetry_multiplicity
_atom_site_calc_flag
_atom_site_refinement_flags
_atom_site_disorder_assembly
_atom_site_disorder_group
N11 N 1.0726(7) 0.8371(6) 0.8753(5) 0.0338(10) Uani 1 1 d . . .
C12 C 0.8970(9) 0.8019(7) 0.7744(5) 0.0305(12) Uani 1 1 d . . .
H12A H 0.9384 0.8186 0.6839 0.037 Uiso 1 1 calc R . .
C13 C 0.6626(8) 0.7438(6) 0.7928(5) 0.0257(11) Uani 1 1 d . . .
C14 C 0.6045(8) 0.7195(7) 0.9266(5) 0.0302(11) Uani 1 1 d . . .
H14A H 0.4449 0.6829 0.9451 0.036 Uiso 1 1 calc R . .
C15 C 0.7771(8) 0.7486(7) 1.0303(5) 0.0303(11) Uani 1 1 d . . .
H15A H 0.7396 0.7292 1.1209 0.036 Uiso 1 1 calc R . .
C16 C 1.0098(9) 0.8074(7) 1.0002(6) 0.0323(12) Uani 1 1 d . . .
H16A H 1.1298 0.8272 1.0725 0.039 Uiso 1 1 calc R . .
C17 C 0.4793(8) 0.7070(6) 0.6747(5) 0.0271(11) Uani 1 1 d . . .
H17A H 0.3669 0.7723 0.7092 0.033 Uiso 1 1 calc R . .
H17B H 0.5553 0.7679 0.5994 0.033 Uiso 1 1 calc R . .
N18 N 0.3497(6) 0.4936(5) 0.6156(4) 0.0261(9) Uani 1 1 d . . .
H18A H 0.2151 0.4347 0.6456 0.031 Uiso 1 1 calc R . .
C19 C 0.4339(8) 0.3892(7) 0.5175(5) 0.0247(11) Uani 1 1 d . . .
O20 O 0.6199(5) 0.4590(5) 0.4679(4) 0.0321(9) Uani 1 1 d . . .
C21 C 0.2909(8) 0.1724(7) 0.4674(5) 0.0266(11) Uani 1 1 d . . .
S22 S 0.42539(17) 0.01662(15) 0.38199(13) 0.0295(3) Uani 1 1 d . . .
C23 C 0.1695(8) -0.1868(7) 0.3618(5) 0.0272(11) Uani 1 1 d . . .
C24 C -0.0115(8) -0.1338(7) 0.4137(5) 0.0272(11) Uani 1 1 d . . .
H24A H -0.1675 -0.2247 0.4086 0.033 Uiso 1 1 calc R . .
C25 C 0.0603(8) 0.0720(7) 0.4757(5) 0.0274(11) Uani 1 1 d . . .
H25A H -0.0420 0.1342 0.5190 0.033 Uiso 1 1 calc R . .
C26 C 0.1753(9) -0.3795(7) 0.2814(5) 0.0269(11) Uani 1 1 d . . .
O27 O 0.3494(6) -0.3864(5) 0.2213(4) 0.0377(9) Uani 1 1 d . . .
N28 N -0.0152(7) -0.5409(5) 0.2761(4) 0.0304(10) Uani 1 1 d . . .
H28A H -0.1260 -0.5321 0.3300 0.036 Uiso 1 1 calc R . .
C29 C -0.0410(9) -0.7331(7) 0.1808(5) 0.0314(11) Uani 1 1 d . . .
H29A H -0.1586 -0.8420 0.2123 0.038 Uiso 1 1 calc R . .
H29B H 0.1112 -0.7546 0.1848 0.038 Uiso 1 1 calc R . .
C30 C -0.1177(8) -0.7390(7) 0.0313(5) 0.0241(10) Uani 1 1 d . . .
C31 C 0.0477(8) -0.6840(6) -0.0617(5) 0.0278(11) Uani 1 1 d . . .
H31A H 0.2087 -0.6502 -0.0289 0.033 Uiso 1 1 calc R . .
N32 N -0.0033(7) -0.6756(6) -0.1926(4) 0.0290(9) Uani 1 1 d . . .
C33 C -0.2290(9) -0.7220(7) -0.2359(6) 0.0307(12) Uani 1 1 d . . .
H33A H -0.2693 -0.7127 -0.3282 0.037 Uiso 1 1 calc R . .
C34 C -0.4071(8) -0.7823(7) -0.1554(5) 0.0307(12) Uani 1 1 d . . .
H34A H -0.5664 -0.8170 -0.1921 0.037 Uiso 1 1 calc R . .
C35 C -0.3503(8) -0.7920(7) -0.0188(5) 0.0303(11) Uani 1 1 d . . .
H35A H -0.4707 -0.8347 0.0391 0.036 Uiso 1 1 calc R . .

loop_
_atom_site_aniso_label
_atom_site_aniso_U_11
_atom_site_aniso_U_22
_atom_site_aniso_U_33
_atom_site_aniso_U_23
_atom_site_aniso_U_13
_atom_site_aniso_U_12
N11 0.026(2) 0.039(2) 0.035(2) 0.009(2) 0.0033(19) 0.0091(19)
C12 0.026(2) 0.035(3) 0.030(3) 0.006(2) 0.005(2) 0.010(2)
C13 0.029(3) 0.016(2) 0.031(3) 0.002(2) 0.000(2) 0.008(2)
C14 0.024(2) 0.028(2) 0.034(3) 0.000(2) 0.006(2) 0.009(2)
C15 0.035(3) 0.028(2) 0.029(3) 0.009(2) 0.007(2) 0.011(2)
C16 0.031(3) 0.034(3) 0.029(3) 0.003(2) 0.000(2) 0.012(2)
C17 0.029(3) 0.020(2) 0.031(3) 0.002(2) 0.004(2) 0.009(2)
N18 0.018(2) 0.026(2) 0.029(2) 0.0019(18) 0.0019(16) 0.0046(16)
C19 0.019(2) 0.026(2) 0.028(3) 0.008(2) 0.001(2) 0.006(2)
O20 0.0272(19) 0.0285(18) 0.036(2) 0.0049(16) 0.0078(16) 0.0049(16)
C21 0.025(2) 0.027(2) 0.024(3) 0.003(2) 0.002(2) 0.007(2)
S22 0.0224(6) 0.0284(6) 0.0342(7) 0.0036(5) 0.0060(5) 0.0065(5)
C23 0.030(3) 0.024(2) 0.026(3) 0.007(2) 0.002(2) 0.007(2)
C24 0.021(2) 0.029(2) 0.027(3) 0.007(2) 0.0063(19) 0.003(2)
C25 0.029(3) 0.027(2) 0.026(3) 0.005(2) 0.008(2) 0.010(2)
C26 0.032(3) 0.028(3) 0.024(3) 0.008(2) 0.006(2) 0.013(2)
O27 0.032(2) 0.035(2) 0.043(2) 0.0006(17) 0.0108(17) 0.0124(17)
N28 0.037(2) 0.026(2) 0.026(2) 0.0029(18) 0.0119(19) 0.0092(19)
C29 0.037(3) 0.026(2) 0.030(3) 0.005(2) 0.007(2) 0.010(2)
C30 0.027(2) 0.021(2) 0.025(3) 0.005(2) 0.002(2) 0.0096(19)
C31 0.033(3) 0.023(2) 0.024(3) -0.001(2) 0.008(2) 0.008(2)
N32 0.028(2) 0.028(2) 0.030(2) 0.0047(18) 0.0050(18) 0.0091(18)
C33 0.034(3) 0.030(3) 0.027(3) 0.001(2) 0.000(2) 0.014(2)
C34 0.022(2) 0.031(2) 0.042(3) 0.007(2) 0.001(2) 0.015(2)
C35 0.029(3) 0.029(3) 0.033(3) 0.006(2) 0.011(2) 0.010(2)

loop_
_atom_type_symbol
_atom_type_description
_atom_type_scat_dispersion_real
_atom_type_scat_dispersion_imag
_atom_type_scat_source
C C 0.0033 0.0016 'International Tables Vol C Tables 4.2.6.8 and 6.1.1.4'
H H 0.0000 0.0000 'International Tables Vol C Tables 4.2.6.8 and 6.1.1.4'
N N 0.0061 0.0033 'International Tables Vol C Tables 4.2.6.8 and 6.1.1.4'
O O 0.0106 0.0060 'International Tables Vol C Tables 4.2.6.8 and 6.1.1.4'
S S 0.1246 0.1234 'International Tables Vol C Tables 4.2.6.8 and 6.1.1.4'

loop_
_geom_angle_atom_site_label_1
_geom_angle_atom_site_label_2
_geom_angle_atom_site_label_3
_geom_angle
_geom_angle_site_symmetry_1
_geom_angle_site_symmetry_3
_geom_angle_publ_flag
C16 N11 C12 116.5(4) . . ?
N11 C12 C13 124.8(5) . . ?
N11 C12 H12A 117.6 . . ?
C13 C12 H12A 117.6 . . ?
C12 C13 C14 116.9(4) . . ?
C12 C13 C17 121.2(4) . . ?
C14 C13 C17 121.9(4) . . ?
C15 C14 C13 120.0(5) . . ?
C15 C14 H14A 120.0 . . ?
C13 C14 H14A 120.0 . . ?
C14 C15 C16 118.4(5) . . ?
C14 C15 H15A 120.8 . . ?
C16 C15 H15A 120.8 . . ?
N11 C16 C15 123.4(5) . . ?
N11 C16 H16A 118.3 . . ?
C15 C16 H16A 118.3 . . ?
N18 C17 C13 112.4(4) . . ?
N18 C17 H17A 109.1 . . ?
C13 C17 H17A 109.1 . . ?
N18 C17 H17B 109.1 . . ?
C13 C17 H17B 109.1 . . ?
H17A C17 H17B 107.8 . . ?
C19 N18 C17 120.6(4) . . ?
C19 N18 H18A 119.7 . . ?
C17 N18 H18A 119.7 . . ?
O20 C19 N18 124.4(4) . . ?
O20 C19 C21 119.5(4) . . ?
N18 C19 C21 116.1(4) . . ?
C25 C21 C19 130.2(4) . . ?
C25 C21 S22 111.6(3) . . ?
C19 C21 S22 118.2(3) . . ?
C21 S22 C23 91.2(2) . . ?
C24 C23 C26 131.3(4) . . ?
C24 C23 S22 111.8(4) . . ?
C26 C23 S22 116.5(4) . . ?
C23 C24 C25 112.0(4) . . ?
C23 C24 H24A 124.0 . . ?
C25 C24 H24A 124.0 . . ?
C21 C25 C24 113.2(4) . . ?
C21 C25 H25A 123.4 . . ?
C24 C25 H25A 123.4 . . ?
O27 C26 N28 122.9(5) . . ?
O27 C26 C23 120.2(4) . . ?
N28 C26 C23 116.8(4) . . ?
C26 N28 C29 120.5(4) . . ?
C26 N28 H28A 119.7 . . ?
C29 N28 H28A 119.7 . . ?
N28 C29 C30 111.2(4) . . ?
N28 C29 H29A 109.4 . . ?
C30 C29 H29A 109.4 . . ?
N28 C29 H29B 109.4 . . ?
C30 C29 H29B 109.4 . . ?
H29A C29 H29B 108.0 . . ?
C35 C30 C31 116.9(4) . . ?
C35 C30 C29 122.3(4) . . ?
C31 C30 C29 120.7(4) . . ?
N32 C31 C30 124.8(5) . . ?
N32 C31 H31A 117.6 . . ?
C30 C31 H31A 117.6 . . ?
C31 N32 C33 116.6(4) . . ?
N32 C33 C34 123.8(5) . . ?
N32 C33 H33A 118.1 . . ?
C34 C33 H33A 118.1 . . ?
C33 C34 C35 118.7(5) . . ?
C33 C34 H34A 120.6 . . ?
C35 C34 H34A 120.6 . . ?
C30 C35 C34 119.1(4) . . ?
C30 C35 H35A 120.5 . . ?
C34 C35 H35A 120.5 . . ?

loop_
_geom_bond_atom_site_label_1
_geom_bond_atom_site_label_2
_geom_bond_distance
_geom_bond_site_symmetry_2
_geom_bond_publ_flag
N11 C16 1.333(7) . ?
N11 C12 1.346(6) . ?
C12 C13 1.372(7) . ?
C12 H12A 0.9500 . ?
C13 C14 1.399(7) . ?
C13 C17 1.491(6) . ?
C14 C15 1.364(7) . ?
C14 H14A 0.9500 . ?
C15 C16 1.394(7) . ?
C15 H15A 0.9500 . ?
C16 H16A 0.9500 . ?
C17 N18 1.471(5) . ?
C17 H17A 0.9900 . ?
C17 H17B 0.9900 . ?
N18 C19 1.326(6) . ?
N18 H18A 0.8800 . ?
C19 O20 1.236(6) . ?
C19 C21 1.496(6) . ?
C21 C25 1.360(6) . ?
C21 S22 1.717(5) . ?
S22 C23 1.725(4) . ?
C23 C24 1.364(7) . ?
C23 C26 1.479(7) . ?
C24 C25 1.411(6) . ?
C24 H24A 0.9500 . ?
C25 H25A 0.9500 . ?
C26 O27 1.238(6) . ?
C26 N28 1.339(6) . ?
N28 C29 1.473(6) . ?
N28 H28A 0.8800 . ?
C29 C30 1.507(6) . ?
C29 H29A 0.9900 . ?
C29 H29B 0.9900 . ?
C30 C35 1.375(6) . ?
C30 C31 1.395(6) . ?
C31 N32 1.327(6) . ?
C31 H31A 0.9500 . ?
N32 C33 1.327(6) . ?
C33 C34 1.367(7) . ?
C33 H33A 0.9500 . ?
C34 C35 1.392(7) . ?
C34 H34A 0.9500 . ?
C35 H35A 0.9500 . ?

loop_
_geom_hbond_atom_site_label_D
_geom_hbond_atom_site_label_H
_geom_hbond_atom_site_label_A
_geom_hbond_distance_DH
_geom_hbond_distance_HA
_geom_hbond_distance_DA
_geom_hbond_angle_DHA
_geom_hbond_site_symmetry_A
N18 H18A N32 0.88 2.21 3.022(6) 153.3 1_566
N28 H28A O20 0.88 2.08 2.953(5) 172.4 1_445

loop_
_geom_torsion_atom_site_label_1
_geom_torsion_atom_site_label_2
_geom_torsion_atom_site_label_3
_geom_torsion_atom_site_label_4
_geom_torsion
_geom_torsion_site_symmetry_1
_geom_torsion_site_symmetry_2
_geom_torsion_site_symmetry_3
_geom_torsion_site_symmetry_4
_geom_torsion_publ_flag
C16 N11 C12 C13 1.8(8) . . . . ?
N11 C12 C13 C14 -0.1(8) . . . . ?
N11 C12 C13 C17 -179.7(4) . . . . ?
C12 C13 C14 C15 -1.7(7) . . . . ?
C17 C13 C14 C15 177.9(5) . . . . ?
C13 C14 C15 C16 1.7(7) . . . . ?
C12 N11 C16 C15 -1.8(7) . . . . ?
C14 C15 C16 N11 0.2(8) . . . . ?
C12 C13 C17 N18 104.7(5) . . . . ?
C14 C13 C17 N18 -74.9(5) . . . . ?
C13 C17 N18 C19 -84.9(5) . . . . ?
C17 N18 C19 O20 -0.6(7) . . . . ?
C17 N18 C19 C21 178.5(4) . . . . ?
O20 C19 C21 C25 -160.7(5) . . . . ?
N18 C19 C21 C25 20.1(7) . . . . ?
O20 C19 C21 S22 17.9(6) . . . . ?
N18 C19 C21 S22 -161.3(3) . . . . ?
C25 C21 S22 C23 -1.5(4) . . . . ?
C19 C21 S22 C23 179.6(4) . . . . ?
C21 S22 C23 C24 2.4(4) . . . . ?
C21 S22 C23 C26 176.5(4) . . . . ?
C26 C23 C24 C25 -175.6(5) . . . . ?
S22 C23 C24 C25 -2.6(5) . . . . ?
C19 C21 C25 C24 179.1(5) . . . . ?
S22 C21 C25 C24 0.4(5) . . . . ?
C23 C24 C25 C21 1.5(6) . . . . ?
C24 C23 C26 O27 166.0(5) . . . . ?
S22 C23 C26 O27 -6.8(6) . . . . ?
C24 C23 C26 N28 -13.1(7) . . . . ?
S22 C23 C26 N28 174.2(4) . . . . ?
O27 C26 N28 C29 -8.7(7) . . . . ?
C23 C26 N28 C29 170.3(4) . . . . ?
C26 N28 C29 C30 -78.1(6) . . . . ?
N28 C29 C30 C35 -85.4(5) . . . . ?
N28 C29 C30 C31 92.6(5) . . . . ?
C35 C30 C31 N32 1.5(7) . . . . ?
C29 C30 C31 N32 -176.6(4) . . . . ?
C30 C31 N32 C33 0.5(7) . . . . ?
C31 N32 C33 C34 -2.1(7) . . . . ?
N32 C33 C34 C35 1.5(7) . . . . ?
C31 C30 C35 C34 -2.0(7) . . . . ?
C29 C30 C35 C34 176.1(4) . . . . ?
C33 C34 C35 C30 0.6(7) . . . . ?

loop_
_cod_related_entry_id
_cod_related_entry_database
_cod_related_entry_code
1 ChemSpider 21144346
